data_7057899
loop_
_publ_author_name
'Smirnov, Andrey S.'
'Martins, Lu\'isa M. D. R. S.'
'Nikolaev, Dmitriy N.'
'Manzhos, Roman A.'
'Gurzhiy, Vlad V.'
'Krivenko, Alexander G.'
'Nikolaenko, Kirill O.'
'Belyakov, Alexander V.'
'Garabadzhiu, Alexander V.'
'Davidovich, Pavel B.'

_publ_section_title
;
 Structure and catalytic properties of novel copper isatin Schiff base
 complexes
;
_journal_issue 1
_journal_name_full 'New Journal of Chemistry'
_journal_page_first 188
_journal_paper_doi 10.1039/C8NJ02718H
_journal_volume 43
_journal_year 2019
_chemical_formula_moiety 'C30 H24 Cl2 Cu N4 O2'
_chemical_formula_sum 'C30 H24 Cl2 Cu N4 O2'
_chemical_formula_weight 606.97
_space_group_crystal_system triclinic
_space_group_IT_number 2
_space_group_name_Hall '-P 1'
_space_group_name_H-M_alt 'P -1'
_symmetry_space_group_name_Hall '-P 1'
_symmetry_space_group_name_H-M 'P -1'
_atom_sites_solution_hydrogens geom
_audit_creation_date 2015-02-13
_audit_creation_method
;
Olex2 1.2
(compiled 2015.01.26 svn.r3150 for OlexSys, GUI svn.r4998)
;
_audit_update_record
;
2017-03-19 deposited with the CCDC.
2018-10-29 downloaded from the CCDC.
;
_cell_angle_alpha 75.944(9)
_cell_angle_beta 75.005(9)
_cell_angle_gamma 79.112(9)
_cell_formula_units_Z 1
_cell_length_a 8.0870(8)
_cell_length_b 9.2417(10)
_cell_length_c 9.6103(10)
_cell_measurement_reflns_used 5129
_cell_measurement_temperature 100(2)
_cell_measurement_theta_max 75.0780
_cell_measurement_theta_min 4.8750
_cell_volume 666.90(13)
_computing_cell_refinement
;
CrysAlisPro, Agilent Technologies,
Version 1.171.36.32 (release 02-08-2013 CrysAlis171 .NET)
(compiled Aug  2 2013,16:46:58)
;
_computing_data_collection
;
CrysAlisPro, Agilent Technologies,
Version 1.171.36.32 (release 02-08-2013 CrysAlis171 .NET)
(compiled Aug  2 2013,16:46:58)
;
_computing_data_reduction
;
CrysAlisPro, Agilent Technologies,
Version 1.171.36.32 (release 02-08-2013 CrysAlis171 .NET)
(compiled Aug  2 2013,16:46:58)
;
_computing_molecular_graphics 'Olex2 (Dolomanov et al., 2009)'
_computing_publication_material 'Olex2 (Dolomanov et al., 2009)'
_computing_structure_refinement 'ShelXL (Sheldrick, 2008)'
_diffrn_ambient_temperature 100(2)
_diffrn_detector_area_resol_mean 10.3829
_diffrn_measured_fraction_theta_full 1.000
_diffrn_measured_fraction_theta_max 0.998
_diffrn_measurement_details
;
#__ type_ start__ end____ width___ exp.time_
  1 omega    5.00   35.00   1.0000    2.0000
omega____ theta____ kappa____ phi______ frames
    -      -40.2537   38.0000   90.0000 30

#__ type_ start__ end____ width___ exp.time_
  2 omega  -35.00   36.00   1.0000    2.0000
omega____ theta____ kappa____ phi______ frames
    -      -40.2537   38.0000   60.0000 71

#__ type_ start__ end____ width___ exp.time_
  3 omega  -34.00   31.00   1.0000    2.0000
omega____ theta____ kappa____ phi______ frames
    -      -40.2537   38.0000  -30.0000 65

#__ type_ start__ end____ width___ exp.time_
  4 omega   56.00  121.00   1.0000    2.0000
omega____ theta____ kappa____ phi______ frames
    -       40.2537 -178.0000  -30.0000 65

#__ type_ start__ end____ width___ exp.time_
  5 omega   71.00  104.00   1.0000    2.0000
omega____ theta____ kappa____ phi______ frames
    -       40.2537  178.0000   60.0000 33

#__ type_ start__ end____ width___ exp.time_
  6 omega   23.00  115.00   1.0000    2.0000
omega____ theta____ kappa____ phi______ frames
    -       40.2537   38.0000 -180.0000 92

#__ type_ start__ end____ width___ exp.time_
  7 omega   24.00   79.00   1.0000    2.0000
omega____ theta____ kappa____ phi______ frames
    -       40.2537  -99.0000   90.0000 55

#__ type_ start__ end____ width___ exp.time_
  8 omega   79.00  112.00   1.0000    7.0000
omega____ theta____ kappa____ phi______ frames
    -      113.0000 -112.0000 -120.0000 33

#__ type_ start__ end____ width___ exp.time_
  9 omega  135.00  174.00   1.0000    7.0000
omega____ theta____ kappa____ phi______ frames
    -      113.0000   45.0000  -90.0000 39

#__ type_ start__ end____ width___ exp.time_
 10 omega   75.00  176.00   1.0000    7.0000
omega____ theta____ kappa____ phi______ frames
    -      113.0000   15.0000   30.0000 101

#__ type_ start__ end____ width___ exp.time_
 11 omega   36.00   84.00   1.0000    7.0000
omega____ theta____ kappa____ phi______ frames
    -      113.0000  -30.0000   90.0000 48

#__ type_ start__ end____ width___ exp.time_
 12 omega   71.00  115.00   1.0000    7.0000
omega____ theta____ kappa____ phi______ frames
    -      113.0000 -112.0000 -180.0000 44

#__ type_ start__ end____ width___ exp.time_
 13 omega   79.00  166.00   1.0000    7.0000
omega____ theta____ kappa____ phi______ frames
    -      113.0000   77.0000 -120.0000 87

#__ type_ start__ end____ width___ exp.time_
 14 omega   78.00  104.00   1.0000    7.0000
omega____ theta____ kappa____ phi______ frames
    -      113.0000 -112.0000  120.0000 26

#__ type_ start__ end____ width___ exp.time_
 15 omega   35.00   82.00   1.0000    7.0000
omega____ theta____ kappa____ phi______ frames
    -      113.0000  -95.0000  -30.0000 47

#__ type_ start__ end____ width___ exp.time_
 16 omega   49.00   90.00   1.0000    7.0000
omega____ theta____ kappa____ phi______ frames
    -      113.0000  -45.0000  150.0000 41

#__ type_ start__ end____ width___ exp.time_
 17 omega  100.00  126.00   1.0000    7.0000
omega____ theta____ kappa____ phi______ frames
    -      113.0000  -77.0000   60.0000 26

#__ type_ start__ end____ width___ exp.time_
 18 omega   68.00  106.00   1.0000    7.0000
omega____ theta____ kappa____ phi______ frames
    -      113.0000   15.0000 -120.0000 38

#__ type_ start__ end____ width___ exp.time_
 19 omega  125.00  152.00   1.0000    7.0000
omega____ theta____ kappa____ phi______ frames
    -      113.0000   15.0000 -120.0000 27

#__ type_ start__ end____ width___ exp.time_
 20 omega   78.00  104.00   1.0000    7.0000
omega____ theta____ kappa____ phi______ frames
    -      113.0000  -95.0000   60.0000 26

#__ type_ start__ end____ width___ exp.time_
 21 omega   69.00   95.00   1.0000    7.0000
omega____ theta____ kappa____ phi______ frames
    -      113.0000  -77.0000    0.0000 26

#__ type_ start__ end____ width___ exp.time_
 22 omega  110.00  140.00   1.0000    7.0000
omega____ theta____ kappa____ phi______ frames
    -      113.0000  -77.0000    0.0000 30

#__ type_ start__ end____ width___ exp.time_
 23 omega   71.00  108.00   1.0000    7.0000
omega____ theta____ kappa____ phi______ frames
    -      113.0000   15.0000  120.0000 37

#__ type_ start__ end____ width___ exp.time_
 24 omega  143.00  169.00   1.0000    7.0000
omega____ theta____ kappa____ phi______ frames
    -      113.0000   15.0000  120.0000 26

#__ type_ start__ end____ width___ exp.time_
 25 omega   65.00   92.00   1.0000    7.0000
omega____ theta____ kappa____ phi______ frames
    -      113.0000  -45.0000   60.0000 27

#__ type_ start__ end____ width___ exp.time_
 26 omega   70.00  115.00   1.0000    7.0000
omega____ theta____ kappa____ phi______ frames
    -      113.0000 -112.0000   60.0000 45

#__ type_ start__ end____ width___ exp.time_
 27 omega   69.00  110.00   1.0000    7.0000
omega____ theta____ kappa____ phi______ frames
    -      113.0000 -112.0000    0.0000 41

#__ type_ start__ end____ width___ exp.time_
 28 omega   40.00   67.00   1.0000    7.0000
omega____ theta____ kappa____ phi______ frames
    -      113.0000 -112.0000  120.0000 27

#__ type_ start__ end____ width___ exp.time_
 29 omega   74.00  100.00   1.0000    7.0000
omega____ theta____ kappa____ phi______ frames
    -      113.0000  -95.0000  -90.0000 26

#__ type_ start__ end____ width___ exp.time_
 30 omega   30.00   55.00   1.0000    7.0000
omega____ theta____ kappa____ phi______ frames
    -      113.0000  -95.0000  -90.0000 25

#__ type_ start__ end____ width___ exp.time_
 31 omega  102.00  173.00   1.0000    7.0000
omega____ theta____ kappa____ phi______ frames
    -      113.0000  112.0000   60.0000 71

#__ type_ start__ end____ width___ exp.time_
 32 omega   43.00   98.00   1.0000    7.0000
omega____ theta____ kappa____ phi______ frames
    -      113.0000  -45.0000  -60.0000 55

#__ type_ start__ end____ width___ exp.time_
 33 omega   82.00  111.00   1.0000    7.0000
omega____ theta____ kappa____ phi______ frames
    -      113.0000   77.0000    0.0000 29

#__ type_ start__ end____ width___ exp.time_
 34 omega   29.00   59.00   1.0000    7.0000
omega____ theta____ kappa____ phi______ frames
    -      113.0000  -95.0000   60.0000 30

#__ type_ start__ end____ width___ exp.time_
 35 omega   43.00   71.00   1.0000    7.0000
omega____ theta____ kappa____ phi______ frames
    -      113.0000  -77.0000   60.0000 28

#__ type_ start__ end____ width___ exp.time_
 36 omega   41.00   89.00   1.0000    7.0000
omega____ theta____ kappa____ phi______ frames
    -      113.0000  -77.0000 -180.0000 48

#__ type_ start__ end____ width___ exp.time_
 37 omega   64.00  111.00   1.0000    7.0000
omega____ theta____ kappa____ phi______ frames
    -      113.0000 -112.0000  -60.0000 47

#__ type_ start__ end____ width___ exp.time_
 38 omega   -6.00   19.00   1.0000    2.0000
omega____ theta____ kappa____ phi______ frames
    -       36.0000   98.0000 -138.2201 25

#__ type_ start__ end____ width___ exp.time_
 39 omega  -37.00  -11.00   1.0000    2.0000
omega____ theta____ kappa____ phi______ frames
    -      -40.2537  -57.0000   90.0000 26

#__ type_ start__ end____ width___ exp.time_
 40 omega  -94.00  -67.00   1.0000    2.0000
omega____ theta____ kappa____ phi______ frames
    -      -40.2537  -57.0000   90.0000 27

#__ type_ start__ end____ width___ exp.time_
 41 omega  -42.00  -11.00   1.0000    2.0000
omega____ theta____ kappa____ phi______ frames
    -      -40.2537  -57.0000    0.0000 31

#__ type_ start__ end____ width___ exp.time_
 42 omega  -22.00   37.00   1.0000    2.0000
omega____ theta____ kappa____ phi______ frames
    -      -40.2537   77.0000  120.0000 59

#__ type_ start__ end____ width___ exp.time_
 43 omega -113.00  -49.00   1.0000    2.0000
omega____ theta____ kappa____ phi______ frames
    -      -40.2537  -57.0000    0.0000 64

#__ type_ start__ end____ width___ exp.time_
 44 omega    6.00   31.00   1.0000    2.0000
omega____ theta____ kappa____ phi______ frames
    -       44.0000   90.0000   57.2094 25

#__ type_ start__ end____ width___ exp.time_
 45 omega   17.00   42.00   1.0000    2.0000
omega____ theta____ kappa____ phi______ frames
    -       52.0000   81.0000 -121.3571 25

#__ type_ start__ end____ width___ exp.time_
 46 omega   18.00   44.00   1.0000    2.0000
omega____ theta____ kappa____ phi______ frames
    -       52.0000   80.0000    2.7117 26

#__ type_ start__ end____ width___ exp.time_
 47 omega   17.00   42.00   1.0000    2.0000
omega____ theta____ kappa____ phi______ frames
    -       52.0000   82.0000  131.2681 25

#__ type_ start__ end____ width___ exp.time_
 48 omega   25.00   57.00   1.0000    2.0000
omega____ theta____ kappa____ phi______ frames
    -       56.0000   77.0000  -65.7735 32

#__ type_ start__ end____ width___ exp.time_
 49 omega   90.00  117.00   1.0000    2.0000
omega____ theta____ kappa____ phi______ frames
    -       60.0000   75.0000   50.8530 27

#__ type_ start__ end____ width___ exp.time_
 50 omega   28.00   54.00   1.0000    2.0000
omega____ theta____ kappa____ phi______ frames
    -       60.0000   75.0000   50.8530 26

#__ type_ start__ end____ width___ exp.time_
 51 omega   30.00   56.00   1.0000    2.0000
omega____ theta____ kappa____ phi______ frames
    -       60.0000   75.0000  144.4554 26

#__ type_ start__ end____ width___ exp.time_
 52 omega   34.00   60.00   1.0000    2.0000
omega____ theta____ kappa____ phi______ frames
    -       68.0000   77.0000   71.8239 26

#__ type_ start__ end____ width___ exp.time_
 53 omega   38.00   65.00   1.0000    2.0000
omega____ theta____ kappa____ phi______ frames
    -       68.0000   77.0000 -147.7439 27

#__ type_ start__ end____ width___ exp.time_
 54 omega   34.00   71.00   1.0000    2.0000
omega____ theta____ kappa____ phi______ frames
    -       68.0000   77.0000  -24.8904 37

#__ type_ start__ end____ width___ exp.time_
 55 omega  115.00  146.00   1.0000    2.0000
omega____ theta____ kappa____ phi______ frames
    -       68.0000   77.0000  -24.8904 31

#__ type_ start__ end____ width___ exp.time_
 56 omega   46.00   73.00   1.0000    2.0000
omega____ theta____ kappa____ phi______ frames
    -       72.0000   54.0000   45.3578 27

#__ type_ start__ end____ width___ exp.time_
 57 omega   38.00   64.00   1.0000    2.0000
omega____ theta____ kappa____ phi______ frames
    -       72.0000   77.0000  172.6703 26

#__ type_ start__ end____ width___ exp.time_
 58 omega   41.00   68.00   1.0000    2.0000
omega____ theta____ kappa____ phi______ frames
    -       72.0000   76.0000 -103.6673 27

#__ type_ start__ end____ width___ exp.time_
 59 omega   45.00   71.00   1.0000    2.0000
omega____ theta____ kappa____ phi______ frames
    -       76.0000   67.0000 -111.9973 26

#__ type_ start__ end____ width___ exp.time_
 60 omega   44.00   77.00   1.0000    2.0000
omega____ theta____ kappa____ phi______ frames
    -       76.0000   72.0000  117.6696 33

#__ type_ start__ end____ width___ exp.time_
 61 omega   51.00  108.00   1.0000    7.0000
omega____ theta____ kappa____ phi______ frames
    -       84.0000   75.0000   70.5382 57

#__ type_ start__ end____ width___ exp.time_
 62 omega   51.00   86.00   1.0000    7.0000
omega____ theta____ kappa____ phi______ frames
    -       84.0000   76.0000  -84.0500 35

#__ type_ start__ end____ width___ exp.time_
 63 omega   52.00   92.00   1.0000    7.0000
omega____ theta____ kappa____ phi______ frames
    -       84.0000   68.0000  163.9626 40

#__ type_ start__ end____ width___ exp.time_
 64 omega   87.00  158.00   1.0000    7.0000
omega____ theta____ kappa____ phi______ frames
    -      113.0000   61.0000  150.0000 71

#__ type_ start__ end____ width___ exp.time_
 65 omega  133.00  159.00   1.0000    7.0000
omega____ theta____ kappa____ phi______ frames
    -      113.0000   77.0000  -30.0000 26

#__ type_ start__ end____ width___ exp.time_
 66 omega   84.00  111.00   1.0000    7.0000
omega____ theta____ kappa____ phi______ frames
    -      113.0000   61.0000  -30.0000 27

#__ type_ start__ end____ width___ exp.time_
 67 omega   79.00  106.00   1.0000    7.0000
omega____ theta____ kappa____ phi______ frames
    -      113.0000   77.0000  -30.0000 27

#__ type_ start__ end____ width___ exp.time_
 68 omega  121.00  152.00   1.0000    7.0000
omega____ theta____ kappa____ phi______ frames
    -      113.0000   77.0000   60.0000 31

#__ type_ start__ end____ width___ exp.time_
 69 omega   80.00  121.00   1.0000    7.0000
omega____ theta____ kappa____ phi______ frames
    -      113.0000   77.0000  120.0000 41

#__ type_ start__ end____ width___ exp.time_
 70 omega   82.00  108.00   1.0000    7.0000
omega____ theta____ kappa____ phi______ frames
    -      113.0000   77.0000   60.0000 26

#__ type_ start__ end____ width___ exp.time_
 71 omega   82.00  107.00   1.0000    7.0000
omega____ theta____ kappa____ phi______ frames
    -      113.0000   77.0000  -90.0000 25

#__ type_ start__ end____ width___ exp.time_
 72 omega   85.00  111.00   1.0000    7.0000
omega____ theta____ kappa____ phi______ frames
    -      113.0000   45.0000   30.0000 26

#__ type_ start__ end____ width___ exp.time_
 73 omega   85.00  116.00   1.0000    7.0000
omega____ theta____ kappa____ phi______ frames
    -      113.0000   61.0000  120.0000 31

#__ type_ start__ end____ width___ exp.time_
 74 omega   84.00  123.00   1.0000    7.0000
omega____ theta____ kappa____ phi______ frames
    -      113.0000   61.0000   30.0000 39

#__ type_ start__ end____ width___ exp.time_
 75 omega   79.00  134.00   1.0000    7.0000
omega____ theta____ kappa____ phi______ frames
    -      113.0000   77.0000  150.0000 55

#__ type_ start__ end____ width___ exp.time_
 76 omega   80.00  105.00   1.0000    7.0000
omega____ theta____ kappa____ phi______ frames
    -      113.0000   72.0000  -72.0595 25
;
_diffrn_measurement_device_type 'SuperNova, Dual, Cu at zero, Atlas'
_diffrn_measurement_method '\w scans'
_diffrn_orient_matrix_UB_11 0.1179318000
_diffrn_orient_matrix_UB_12 -0.0185546000
_diffrn_orient_matrix_UB_13 -0.1503957000
_diffrn_orient_matrix_UB_21 -0.1441349000
_diffrn_orient_matrix_UB_22 -0.0614309000
_diffrn_orient_matrix_UB_23 -0.0372217000
_diffrn_orient_matrix_UB_31 -0.0701961000
_diffrn_orient_matrix_UB_32 0.1611093000
_diffrn_orient_matrix_UB_33 -0.0688371000
_diffrn_radiation_monochromator mirror
_diffrn_radiation_type CuK\a
_diffrn_radiation_wavelength 1.54184
_diffrn_reflns_av_R_equivalents 0.0394
_diffrn_reflns_av_unetI/netI 0.0274
_diffrn_reflns_Laue_measured_fraction_full 1.000
_diffrn_reflns_Laue_measured_fraction_max 0.998
_diffrn_reflns_limit_h_max 10
_diffrn_reflns_limit_h_min -10
_diffrn_reflns_limit_k_max 11
_diffrn_reflns_limit_k_min -11
_diffrn_reflns_limit_l_max 11
_diffrn_reflns_limit_l_min -11
_diffrn_reflns_number 11073
_diffrn_reflns_point_group_measured_fraction_full 1.000
_diffrn_reflns_point_group_measured_fraction_max 0.998
_diffrn_reflns_theta_full 67.684
_diffrn_reflns_theta_max 72.490
_diffrn_reflns_theta_min 4.867
_diffrn_source 'SuperNova (Cu) X-ray Source'
_exptl_absorpt_coefficient_mu 3.293
_exptl_absorpt_correction_T_max 1.00000
_exptl_absorpt_correction_T_min 0.78764
_exptl_absorpt_correction_type multi-scan
_exptl_absorpt_process_details
;
CrysAlisPro, Agilent Technologies,
Version 1.171.36.32 (release 02-08-2013 CrysAlis171 .NET)
(compiled Aug  2 2013,16:46:58)
Empirical absorption correction using spherical harmonics,
 implemented in SCALE3 ABSPACK scaling algorithm.
;
_exptl_crystal_colour yellow
_exptl_crystal_density_diffrn 1.511
_exptl_crystal_description prism
_exptl_crystal_F_000 311
_exptl_crystal_size_max 0.18
_exptl_crystal_size_mid 0.16
_exptl_crystal_size_min 0.08
_refine_diff_density_max 0.329
_refine_diff_density_min -0.494
_refine_diff_density_rms 0.059
_refine_ls_extinction_method none
_refine_ls_goodness_of_fit_ref 1.035
_refine_ls_hydrogen_treatment constr
_refine_ls_matrix_type full
_refine_ls_number_parameters 179
_refine_ls_number_reflns 2632
_refine_ls_number_restraints 0
_refine_ls_restrained_S_all 1.035
_refine_ls_R_factor_all 0.0330
_refine_ls_R_factor_gt 0.0281
_refine_ls_shift/su_max 0.000
_refine_ls_shift/su_mean 0.000
_refine_ls_structure_factor_coef Fsqd
_refine_ls_weighting_details 'w=1/[\s^2^(Fo^2^)+(0.0376P)^2^+0.3129P] where P=(Fo^2^+2Fc^2^)/3'
_refine_ls_weighting_scheme calc
_refine_ls_wR_factor_gt 0.0704
_refine_ls_wR_factor_ref 0.0735
_reflns_Friedel_coverage 0.000
_reflns_number_gt 2338
_reflns_number_total 2632
_reflns_threshold_expression 'I > 2\s(I)'
_cod_data_source_file c8nj02718h2.cif
_cod_data_source_block lcb_009
_cod_depositor_comments 'Adding full bibliography for 7057891--7057914.cif.'
_cod_database_code 7057899
_shelxl_version_number 2013-4
_shelx_space_group_comment
;
The symmetry employed for this shelxl refinement is uniquely defined
by the following loop, which should always be used as a source of
symmetry information in preference to the above space-group names.
They are only intended as comments.
;
_reflns_odcompleteness_completeness 94.05
_reflns_odcompleteness_iscentric 1
_reflns_odcompleteness_theta 80.95
_olex2_refinement_description
;
1. Fixed Uiso
 At 1.2 times of:
  All C(H) groups
 At 1.5 times of:
  All C(H,H,H) groups
2.a Aromatic/amide H refined with riding coordinates:
 C6(H6), C7(H7), C8(H8), C9(H9), C14(H14), C15(H15), C16(H16), C17(H17),
 C18(H18)
2.b Idealised Me refined as rotating group:
 C10(H10A,H10B,H10C)
;

loop_
_space_group_symop_operation_xyz
'x, y, z'
'-x, -y, -z'

loop_
_atom_site_label
_atom_site_type_symbol
_atom_site_fract_x
_atom_site_fract_y
_atom_site_fract_z
_atom_site_U_iso_or_equiv
_atom_site_adp_type
_atom_site_occupancy
_atom_site_site_symmetry_order
_atom_site_calc_flag
_atom_site_refinement_flags_posn
_atom_site_refinement_flags_adp
_atom_site_refinement_flags_occupancy
Cu19 Cu 0.5000 0.5000 1.0000 0.01205(10) Uani 1 2 d S T P
Cl20 Cl 0.76405(5) 0.55750(4) 0.86844(4) 0.01677(11) Uani 1 1 d . . .
O11 O 0.44953(15) 0.72849(13) 1.12486(13) 0.0175(2) Uani 1 1 d . . .
N1 N 0.29531(18) 0.96418(16) 1.05959(16) 0.0171(3) Uani 1 1 d . . .
N12 N 0.38890(16) 0.67330(15) 0.86486(15) 0.0132(3) Uani 1 1 d . . .
C2 C 0.3701(2) 0.82215(19) 1.04395(18) 0.0148(3) Uani 1 1 d . . .
C3 C 0.3391(2) 0.80161(18) 0.90120(18) 0.0141(3) Uani 1 1 d . . .
C4 C 0.2495(2) 0.94495(18) 0.83643(19) 0.0158(3) Uani 1 1 d . . .
C5 C 0.2223(2) 1.03839(19) 0.93805(19) 0.0166(3) Uani 1 1 d . . .
C6 C 0.1351(2) 1.18337(19) 0.9153(2) 0.0213(4) Uani 1 1 d . . .
H6 H 0.1174 1.2445 0.9831 0.026 Uiso 1 1 calc R . .
C7 C 0.0752(2) 1.23331(19) 0.7857(2) 0.0234(4) Uani 1 1 d . . .
H7 H 0.0142 1.3294 0.7680 0.028 Uiso 1 1 calc R . .
C8 C 0.1039(2) 1.1436(2) 0.6819(2) 0.0222(4) Uani 1 1 d . . .
H8 H 0.0646 1.1814 0.5956 0.027 Uiso 1 1 calc R . .
C9 C 0.1915(2) 0.99740(19) 0.7067(2) 0.0185(3) Uani 1 1 d . . .
H9 H 0.2105 0.9368 0.6381 0.022 Uiso 1 1 calc R . .
C10 C 0.2883(2) 1.0276(2) 1.1859(2) 0.0211(4) Uani 1 1 d . . .
H10A H 0.1755 1.0248 1.2498 0.032 Uiso 1 1 calc GR . .
H10B H 0.3116 1.1299 1.1528 0.032 Uiso 1 1 calc GR . .
H10C H 0.3733 0.9698 1.2384 0.032 Uiso 1 1 calc GR . .
C13 C 0.3585(2) 0.65773(17) 0.72846(18) 0.0141(3) Uani 1 1 d . . .
C14 C 0.2044(2) 0.61232(19) 0.72940(19) 0.0172(3) Uani 1 1 d . . .
H14 H 0.1253 0.5854 0.8174 0.021 Uiso 1 1 calc R . .
C15 C 0.1704(2) 0.6078(2) 0.5957(2) 0.0193(3) Uani 1 1 d . . .
H15 H 0.0665 0.5795 0.5942 0.023 Uiso 1 1 calc R . .
C16 C 0.2903(2) 0.64526(19) 0.46441(19) 0.0196(4) Uani 1 1 d . . .
H16 H 0.2666 0.6420 0.3756 0.024 Uiso 1 1 calc R . .
C17 C 0.4453(2) 0.6875(2) 0.46628(19) 0.0196(3) Uani 1 1 d . . .
H17 H 0.5258 0.7119 0.3785 0.024 Uiso 1 1 calc R . .
C18 C 0.4809(2) 0.69361(19) 0.59865(19) 0.0171(3) Uani 1 1 d . . .
H18 H 0.5850 0.7213 0.6002 0.021 Uiso 1 1 calc R . .

loop_
_atom_site_aniso_label
_atom_site_aniso_U_11
_atom_site_aniso_U_22
_atom_site_aniso_U_33
_atom_site_aniso_U_23
_atom_site_aniso_U_13
_atom_site_aniso_U_12
Cu19 0.01138(17) 0.01001(17) 0.01341(17) -0.00182(12) -0.00193(12) -0.00007(12)
Cl20 0.01314(19) 0.01457(19) 0.0204(2) -0.00312(15) -0.00028(14) -0.00197(14)
O11 0.0186(6) 0.0165(6) 0.0161(6) -0.0026(5) -0.0036(4) -0.0010(5)
N1 0.0184(7) 0.0144(7) 0.0187(7) -0.0058(6) -0.0018(5) -0.0027(5)
N12 0.0117(6) 0.0125(6) 0.0142(7) -0.0026(5) -0.0013(5) -0.0013(5)
C2 0.0128(7) 0.0150(8) 0.0162(8) -0.0050(6) 0.0010(6) -0.0044(6)
C3 0.0118(7) 0.0140(8) 0.0152(8) -0.0031(6) -0.0003(6) -0.0027(6)
C4 0.0134(7) 0.0118(7) 0.0206(8) -0.0034(6) -0.0007(6) -0.0021(6)
C5 0.0136(7) 0.0133(8) 0.0216(8) -0.0033(7) -0.0005(6) -0.0040(6)
C6 0.0171(8) 0.0136(8) 0.0317(10) -0.0068(7) -0.0010(7) -0.0016(6)
C7 0.0176(8) 0.0112(8) 0.0373(11) -0.0010(7) -0.0041(7) -0.0001(6)
C8 0.0195(8) 0.0171(8) 0.0283(10) 0.0015(7) -0.0084(7) -0.0016(7)
C9 0.0169(8) 0.0155(8) 0.0222(9) -0.0014(7) -0.0048(6) -0.0026(6)
C10 0.0231(9) 0.0193(8) 0.0221(9) -0.0095(7) 0.0002(7) -0.0060(7)
C13 0.0166(7) 0.0095(7) 0.0152(8) -0.0019(6) -0.0046(6) 0.0017(6)
C14 0.0176(8) 0.0172(8) 0.0159(8) -0.0017(6) -0.0029(6) -0.0037(6)
C15 0.0193(8) 0.0193(8) 0.0210(9) -0.0022(7) -0.0081(7) -0.0039(6)
C16 0.0239(9) 0.0186(8) 0.0169(8) -0.0035(7) -0.0073(7) -0.0008(7)
C17 0.0197(8) 0.0209(9) 0.0154(8) -0.0027(7) -0.0012(6) -0.0008(7)
C18 0.0146(7) 0.0172(8) 0.0186(8) -0.0027(7) -0.0034(6) -0.0011(6)

loop_
_atom_type_symbol
_atom_type_description
_atom_type_scat_dispersion_real
_atom_type_scat_dispersion_imag
_atom_type_scat_source
C C 0.0181 0.0091 'International Tables Vol C Tables 4.2.6.8 and 6.1.1.4'
H H 0.0000 0.0000 'International Tables Vol C Tables 4.2.6.8 and 6.1.1.4'
Cl Cl 0.3639 0.7018 'International Tables Vol C Tables 4.2.6.8 and 6.1.1.4'
Cu Cu -1.9646 0.5888 'International Tables Vol C Tables 4.2.6.8 and 6.1.1.4'
N N 0.0311 0.0180 'International Tables Vol C Tables 4.2.6.8 and 6.1.1.4'
O O 0.0492 0.0322 'International Tables Vol C Tables 4.2.6.8 and 6.1.1.4'

loop_
_geom_angle_atom_site_label_1
_geom_angle_atom_site_label_2
_geom_angle_atom_site_label_3
_geom_angle
_geom_angle_site_symmetry_1
_geom_angle_site_symmetry_3
Cl20 Cu19 Cl20 180.0 2_667 .
N12 Cu19 Cl20 90.59(4) 2_667 .
N12 Cu19 Cl20 90.59(4) . 2_667
N12 Cu19 Cl20 89.41(4) . .
N12 Cu19 Cl20 89.41(4) 2_667 2_667
N12 Cu19 N12 180.00(7) . 2_667
C2 N1 C5 110.32(14) . .
C2 N1 C10 124.39(15) . .
C5 N1 C10 125.27(14) . .
C3 N12 Cu19 120.07(12) . .
C3 N12 C13 117.45(14) . .
C13 N12 Cu19 122.46(10) . .
O11 C2 N1 128.25(16) . .
O11 C2 C3 125.36(15) . .
N1 C2 C3 106.38(14) . .
N12 C3 C2 118.81(15) . .
N12 C3 C4 134.61(16) . .
C4 C3 C2 106.56(13) . .
C5 C4 C3 105.76(15) . .
C9 C4 C3 133.89(16) . .
C9 C4 C5 120.34(15) . .
C4 C5 N1 110.89(14) . .
C6 C5 N1 127.04(16) . .
C6 C5 C4 122.07(17) . .
C5 C6 H6 121.6 . .
C5 C6 C7 116.85(17) . .
C7 C6 H6 121.6 . .
C6 C7 H7 119.0 . .
C8 C7 C6 122.03(16) . .
C8 C7 H7 119.0 . .
C7 C8 H8 119.8 . .
C7 C8 C9 120.47(17) . .
C9 C8 H8 119.8 . .
C4 C9 C8 118.21(17) . .
C4 C9 H9 120.9 . .
C8 C9 H9 120.9 . .
N1 C10 H10A 109.5 . .
N1 C10 H10B 109.5 . .
N1 C10 H10C 109.5 . .
H10A C10 H10B 109.5 . .
H10A C10 H10C 109.5 . .
H10B C10 H10C 109.5 . .
C14 C13 N12 118.89(15) . .
C14 C13 C18 121.57(16) . .
C18 C13 N12 119.49(15) . .
C13 C14 H14 120.7 . .
C13 C14 C15 118.64(16) . .
C15 C14 H14 120.7 . .
C14 C15 H15 119.7 . .
C16 C15 C14 120.60(16) . .
C16 C15 H15 119.7 . .
C15 C16 H16 120.1 . .
C17 C16 C15 119.81(17) . .
C17 C16 H16 120.1 . .
C16 C17 H17 119.8 . .
C16 C17 C18 120.37(16) . .
C18 C17 H17 119.8 . .
C13 C18 C17 118.99(16) . .
C13 C18 H18 120.5 . .
C17 C18 H18 120.5 . .

loop_
_geom_bond_atom_site_label_1
_geom_bond_atom_site_label_2
_geom_bond_distance
_geom_bond_site_symmetry_2
Cu19 Cl20 2.2684(4) 2_667
Cu19 Cl20 2.2684(4) .
Cu19 N12 2.0270(14) .
Cu19 N12 2.0270(14) 2_667
O11 C2 1.220(2) .
N1 C2 1.364(2) .
N1 C5 1.414(2) .
N1 C10 1.455(2) .
N12 C3 1.280(2) .
N12 C13 1.439(2) .
C2 C3 1.518(2) .
C3 C4 1.462(2) .
C4 C5 1.405(2) .
C4 C9 1.390(2) .
C5 C6 1.386(2) .
C6 H6 0.9300 .
C6 C7 1.395(3) .
C7 H7 0.9300 .
C7 C8 1.394(3) .
C8 H8 0.9300 .
C8 C9 1.398(2) .
C9 H9 0.9300 .
C10 H10A 0.9600 .
C10 H10B 0.9600 .
C10 H10C 0.9600 .
C13 C14 1.385(2) .
C13 C18 1.389(2) .
C14 H14 0.9300 .
C14 C15 1.394(2) .
C15 H15 0.9300 .
C15 C16 1.390(3) .
C16 H16 0.9300 .
C16 C17 1.387(3) .
C17 H17 0.9300 .
C17 C18 1.391(2) .
C18 H18 0.9300 .

loop_
_geom_torsion_atom_site_label_1
_geom_torsion_atom_site_label_2
_geom_torsion_atom_site_label_3
_geom_torsion_atom_site_label_4
_geom_torsion
Cu19 N12 C3 C2 1.91(19)
Cu19 N12 C3 C4 -176.54(14)
Cu19 N12 C13 C14 88.74(16)
Cu19 N12 C13 C18 -93.58(16)
O11 C2 C3 N12 5.0(2)
O11 C2 C3 C4 -176.16(15)
N1 C2 C3 N12 -176.17(14)
N1 C2 C3 C4 2.68(17)
N1 C5 C6 C7 179.50(16)
N12 C3 C4 C5 175.62(18)
N12 C3 C4 C9 -3.5(3)
N12 C13 C14 C15 175.47(14)
N12 C13 C18 C17 -175.87(15)
C2 N1 C5 C4 -0.57(19)
C2 N1 C5 C6 179.75(16)
C2 C3 C4 C5 -2.96(17)
C2 C3 C4 C9 177.89(18)
C3 N12 C13 C14 -89.65(19)
C3 N12 C13 C18 88.02(18)
C3 C4 C5 N1 2.27(18)
C3 C4 C5 C6 -178.04(15)
C3 C4 C9 C8 178.09(17)
C4 C5 C6 C7 -0.1(3)
C5 N1 C2 O11 177.46(16)
C5 N1 C2 C3 -1.33(17)
C5 C4 C9 C8 -1.0(2)
C5 C6 C7 C8 -1.2(3)
C6 C7 C8 C9 1.5(3)
C7 C8 C9 C4 -0.4(3)
C9 C4 C5 N1 -178.44(15)
C9 C4 C5 C6 1.3(3)
C10 N1 C2 O11 -4.1(3)
C10 N1 C2 C3 177.09(14)
C10 N1 C5 C4 -178.97(15)
C10 N1 C5 C6 1.4(3)
C13 N12 C3 C2 -179.66(13)
C13 N12 C3 C4 1.9(3)
C13 C14 C15 C16 1.3(3)
C14 C13 C18 C17 1.7(2)
C14 C15 C16 C17 0.0(3)
C15 C16 C17 C18 -0.4(3)
C16 C17 C18 C13 -0.4(3)
C18 C13 C14 C15 -2.2(2)
